data_4085302
loop_
_publ_author_name
'Garc\'ia-Valle, Francisco M.'
'Estivill, Robert'
'Gallegos, Carlos'
'Cuenca, Tom\'as'
'Mosquera, Marta E. G.'
'Tabernero, Vanessa'
'Cano, Jes\'us'

_publ_section_title
;
 Metal and Ligand-Substituent Effects in the Immortal Polymerization
 ofrac-Lactide with Li, Na, and K Phenoxo-imine Complexes
;
_journal_issue 2
_journal_name_full Organometallics
_journal_page_first 477
_journal_paper_doi 10.1021/om501000b
_journal_volume 34
_journal_year 2015
_chemical_formula_sum 'C46 H60 Li2 N2 O4'
_chemical_formula_weight 718.84
_chemical_name_systematic
;
 ?
;
_space_group_IT_number 2
_symmetry_cell_setting triclinic
_symmetry_space_group_name_Hall '-P 1'
_symmetry_space_group_name_H-M 'P -1'
_atom_sites_solution_hydrogens geom
_atom_sites_solution_primary direct
_atom_sites_solution_secondary difmap
_audit_creation_method SHELXL-97
_cell_angle_alpha 89.73(2)
_cell_angle_beta 76.207(14)
_cell_angle_gamma 86.499(19)
_cell_formula_units_Z 1
_cell_length_a 8.339(2)
_cell_length_b 11.360(3)
_cell_length_c 11.364(3)
_cell_measurement_reflns_used 31
_cell_measurement_temperature 200(2)
_cell_measurement_theta_max 18.56
_cell_measurement_theta_min 2.93
_cell_volume 1043.5(5)
_computing_cell_refinement 'Dirax/lsq (Duisenberg & Schreurs, 1989-2000)'
_computing_data_collection 'Collect (Bruker AXS BV, 1997-2004)'
_computing_data_reduction 'EvalCCD (Duisenberg & Schreurs 1990-2000)'
_computing_molecular_graphics 'Ortep-3 for Windows (Farrugia, 1997)'
_computing_publication_material 'WinGX publication routines (Farrugia, 1999)'
_computing_structure_refinement 'SHELXL-97 (Sheldrick, 2008)'
_diffrn_ambient_temperature 200(2)
_diffrn_detector 'CCD plate'
_diffrn_detector_area_resol_mean 9
_diffrn_measured_fraction_theta_full 0.995
_diffrn_measured_fraction_theta_max 0.995
_diffrn_measurement_device '95mm CCD camera on \k-goniostat'
_diffrn_measurement_device_type KappaCCD
_diffrn_measurement_method 'CCD rotation images, thick slices'
_diffrn_orient_matrix_type X=UH
_diffrn_orient_matrix_UB_11 0.01
_diffrn_orient_matrix_UB_12 0
_diffrn_orient_matrix_UB_13 0
_diffrn_orient_matrix_UB_21 0
_diffrn_orient_matrix_UB_22 0.01
_diffrn_orient_matrix_UB_23 0
_diffrn_orient_matrix_UB_31 0
_diffrn_orient_matrix_UB_32 0
_diffrn_orient_matrix_UB_33 0.01
_diffrn_radiation_monochromator graphite
_diffrn_radiation_probe x-ray
_diffrn_radiation_source 'fine-focus sealed tube'
_diffrn_radiation_type MoK\a
_diffrn_radiation_wavelength 0.71073
_diffrn_reflns_av_R_equivalents 0.0285
_diffrn_reflns_av_sigmaI/netI 0.0686
_diffrn_reflns_limit_h_max 10
_diffrn_reflns_limit_h_min -10
_diffrn_reflns_limit_k_max 14
_diffrn_reflns_limit_k_min -14
_diffrn_reflns_limit_l_max 14
_diffrn_reflns_limit_l_min -14
_diffrn_reflns_number 18616
_diffrn_reflns_theta_full 27.50
_diffrn_reflns_theta_max 27.50
_diffrn_reflns_theta_min 3.00
_diffrn_source 'Enraf Nonius FR590'
_exptl_absorpt_coefficient_mu 0.071
_exptl_absorpt_correction_T_max 1.083
_exptl_absorpt_correction_T_min 0.894
_exptl_absorpt_correction_type multi-scan
_exptl_absorpt_process_details
;
 R.H. Blessing, Acta Cryst. (1995), A51, 33-38
;
_exptl_crystal_colour colourless
_exptl_crystal_density_diffrn 1.144
_exptl_crystal_density_method 'not measured'
_exptl_crystal_description prism
_exptl_crystal_F_000 388
_exptl_crystal_size_max 0.432
_exptl_crystal_size_mid 0.334
_exptl_crystal_size_min 0.278
_refine_diff_density_max 0.421
_refine_diff_density_min -0.363
_refine_diff_density_rms 0.047
_refine_ls_extinction_method none
_refine_ls_goodness_of_fit_ref 1.050
_refine_ls_hydrogen_treatment mixed
_refine_ls_matrix_type full
_refine_ls_number_parameters 252
_refine_ls_number_reflns 4761
_refine_ls_number_restraints 0
_refine_ls_restrained_S_all 1.050
_refine_ls_R_factor_all 0.1053
_refine_ls_R_factor_gt 0.0580
_refine_ls_shift/su_max 0.000
_refine_ls_shift/su_mean 0.000
_refine_ls_structure_factor_coef Fsqd
_refine_ls_weighting_details 'calc w=1/[\s^2^(Fo^2^)+(0.0790P)^2^+0.2310P] where P=(Fo^2^+2Fc^2^)/3'
_refine_ls_weighting_scheme calc
_refine_ls_wR_factor_gt 0.1494
_refine_ls_wR_factor_ref 0.1712
_reflns_number_gt 2925
_reflns_number_total 4761
_reflns_threshold_expression >2\s(I)
_cod_data_source_file om501000b_si_002.cif
_cod_data_source_block 1e
_cod_depositor_comments
;
The following automatic conversions were performed:

'_symmetry_cell_setting' value 'Triclinic' changed to 'triclinic'
according to
/home/saulius/struct/COD-crude-data--automatic-downloads/rss-feeds/ACS/lib/dictionaries/cif_core.dic
dictionary named 'cif_core.dic' version 2.4.2 from 2011-04-26.

Automatic conversion script
Id: cif_fix_values 2935 2014-11-11 08:27:57Z andrius 

 Adding full bibliography for 4085301--4085306.cif.
;
_cod_original_cell_volume 1043.4(4)
_cod_original_sg_symbol_H-M P-1
_cod_database_code 4085302

loop_
_symmetry_equiv_pos_as_xyz
'x, y, z'
'-x, -y, -z'

loop_
_atom_site_label
_atom_site_type_symbol
_atom_site_fract_x
_atom_site_fract_y
_atom_site_fract_z
_atom_site_U_iso_or_equiv
_atom_site_adp_type
_atom_site_occupancy
_atom_site_symmetry_multiplicity
_atom_site_calc_flag
_atom_site_refinement_flags
O1 O 0.38916(16) 0.06566(11) 0.44855(11) 0.0319(3) Uani 1 1 d .
Li1 Li 0.4446(4) 0.0610(3) 0.5989(3) 0.0333(7) Uani 1 1 d .
N1 N 0.47152(18) 0.23745(13) 0.60184(12) 0.0263(3) Uani 1 1 d .
C3 C 0.5304(2) 0.28489(15) 0.69904(15) 0.0260(4) Uani 1 1 d .
C4 C 0.3730(2) 0.27454(16) 0.41776(15) 0.0273(4) Uani 1 1 d .
C5 C 0.4200(2) 0.34313(16) 0.79776(16) 0.0295(4) Uani 1 1 d .
C6 C 0.4354(2) 0.30684(16) 0.52107(16) 0.0288(4) Uani 1 1 d .
H6 H 0.4512 0.3881 0.5300 0.035 Uiso 1 1 calc R
C7 C 0.6987(2) 0.26108(16) 0.69843(17) 0.0310(4) Uani 1 1 d .
C8 C 0.3531(2) 0.15602(16) 0.38666(15) 0.0266(4) Uani 1 1 d .
C9 C 0.3342(2) 0.36737(17) 0.34416(17) 0.0356(5) Uani 1 1 d .
H9 H 0.3492 0.4461 0.3652 0.043 Uiso 1 1 calc R
O2 O 0.3000(2) 0.01098(15) 0.75291(14) 0.0575(5) Uani 1 1 d .
C11 C 0.2921(3) 0.13993(19) 0.28225(18) 0.0391(5) Uani 1 1 d .
H11 H 0.2761 0.0622 0.2589 0.047 Uiso 1 1 calc R
C12 C 0.7534(3) 0.29527(19) 0.79852(19) 0.0405(5) Uani 1 1 d .
H12 H 0.8664 0.2801 0.7996 0.049 Uiso 1 1 calc R
C13 C 0.4830(3) 0.37524(18) 0.89566(17) 0.0365(5) Uani 1 1 d .
H13 H 0.4112 0.4148 0.9633 0.044 Uiso 1 1 calc R
C14 C 0.2759(3) 0.3479(2) 0.24357(19) 0.0435(5) Uani 1 1 d .
H14 H 0.2502 0.4117 0.1956 0.052 Uiso 1 1 calc R
C15 C 0.2393(3) 0.3734(2) 0.79910(19) 0.0397(5) Uani 1 1 d .
C16 C 0.2552(3) 0.2328(2) 0.21356(19) 0.0459(6) Uani 1 1 d .
H16 H 0.2148 0.2177 0.1440 0.055 Uiso 1 1 calc R
C17 C 0.8191(2) 0.20593(19) 0.58757(19) 0.0388(5) Uani 1 1 d .
C18 C 0.6460(3) 0.35111(19) 0.89674(19) 0.0416(5) Uani 1 1 d .
H18 H 0.6850 0.3728 0.9651 0.050 Uiso 1 1 calc R
C19 C 0.9688(3) 0.1386(2) 0.6169(2) 0.0529(6) Uani 1 1 d .
H19A H 0.9311 0.0775 0.6766 0.079 Uiso 1 1 calc R
H19B H 1.0333 0.1934 0.6503 0.079 Uiso 1 1 calc R
H19C H 1.0381 0.1018 0.5428 0.079 Uiso 1 1 calc R
C20 C 0.1240(3) 0.3544(3) 0.9226(2) 0.0561(7) Uani 1 1 d .
H20A H 0.0095 0.3747 0.9188 0.084 Uiso 1 1 calc R
H20B H 0.1533 0.4046 0.9832 0.084 Uiso 1 1 calc R
H20C H 0.1350 0.2715 0.9454 0.084 Uiso 1 1 calc R
C21 C 0.8770(3) 0.3003(2) 0.4950(2) 0.0581(7) Uani 1 1 d .
H21A H 0.9541 0.2641 0.4237 0.087 Uiso 1 1 calc R
H21B H 0.9328 0.3593 0.5306 0.087 Uiso 1 1 calc R
H21C H 0.7814 0.3384 0.4707 0.087 Uiso 1 1 calc R
C23 C 0.3183(6) 0.0301(3) 0.8721(2) 0.1096(16) Uani 1 1 d .
H23A H 0.2457 0.0989 0.9093 0.131 Uiso 1 1 calc R
H23B H 0.4342 0.0471 0.8694 0.131 Uiso 1 1 calc R
C24 C 0.2130(4) 0.5011(3) 0.7625(3) 0.0729(9) Uani 1 1 d .
H24A H 0.2871 0.5149 0.6834 0.109 Uiso 1 1 calc R
H24B H 0.2372 0.5540 0.8231 0.109 Uiso 1 1 calc R
H24C H 0.0979 0.5165 0.7575 0.109 Uiso 1 1 calc R
C25 C 0.2755(7) -0.0725(4) 0.9436(3) 0.1160(15) Uani 1 1 d .
H25A H 0.1824 -0.0529 1.0143 0.139 Uiso 1 1 calc R
H25B H 0.3711 -0.1054 0.9732 0.139 Uiso 1 1 calc R
C26 C 0.2189(4) -0.0973(3) 0.7513(3) 0.0725(8) Uani 1 1 d .
H26A H 0.2759 -0.1466 0.6803 0.087 Uiso 1 1 calc R
H26B H 0.1023 -0.0806 0.7477 0.087 Uiso 1 1 calc R
C27 C 0.2276(7) -0.1570(4) 0.8634(4) 0.135(2) Uani 1 1 d .
H27A H 0.3102 -0.2250 0.8462 0.162 Uiso 1 1 calc R
H27B H 0.1187 -0.1867 0.9026 0.162 Uiso 1 1 calc R
H1 H 0.754(2) 0.1476(19) 0.5543(18) 0.033(5) Uiso 1 1 d .
H2 H 0.208(3) 0.323(2) 0.7442(19) 0.038(6) Uiso 1 1 d .

loop_
_atom_site_aniso_label
_atom_site_aniso_U_11
_atom_site_aniso_U_22
_atom_site_aniso_U_33
_atom_site_aniso_U_23
_atom_site_aniso_U_13
_atom_site_aniso_U_12
O1 0.0416(8) 0.0246(7) 0.0319(7) -0.0006(5) -0.0139(6) -0.0002(5)
Li1 0.0449(19) 0.0276(16) 0.0276(15) 0.0003(12) -0.0097(14) 0.0004(13)
N1 0.0283(8) 0.0269(8) 0.0237(7) -0.0028(6) -0.0063(6) -0.0023(6)
C3 0.0337(10) 0.0214(9) 0.0253(9) 0.0005(7) -0.0110(8) -0.0042(7)
C4 0.0272(9) 0.0290(10) 0.0257(9) 0.0015(7) -0.0067(7) -0.0014(7)
C5 0.0325(10) 0.0274(9) 0.0294(9) -0.0018(7) -0.0086(8) -0.0021(7)
C6 0.0335(10) 0.0226(9) 0.0300(9) -0.0008(7) -0.0069(8) -0.0025(7)
C7 0.0336(10) 0.0253(9) 0.0354(10) -0.0016(7) -0.0105(8) -0.0032(8)
C8 0.0261(9) 0.0292(10) 0.0243(9) -0.0001(7) -0.0055(7) -0.0007(7)
C9 0.0419(11) 0.0292(10) 0.0360(10) 0.0052(8) -0.0102(9) -0.0023(8)
O2 0.0709(11) 0.0501(10) 0.0435(9) 0.0124(7) 0.0020(8) -0.0038(8)
C11 0.0499(13) 0.0384(12) 0.0328(10) -0.0011(8) -0.0165(9) -0.0066(9)
C12 0.0353(11) 0.0416(12) 0.0492(12) -0.0065(9) -0.0202(10) 0.0013(9)
C13 0.0447(12) 0.0360(11) 0.0289(10) -0.0089(8) -0.0087(9) -0.0024(9)
C14 0.0523(13) 0.0449(13) 0.0356(11) 0.0125(9) -0.0166(10) 0.0008(10)
C15 0.0353(11) 0.0486(13) 0.0354(11) -0.0135(9) -0.0103(9) 0.0032(9)
C16 0.0566(14) 0.0559(14) 0.0322(11) 0.0047(9) -0.0239(10) -0.0069(11)
C17 0.0304(10) 0.0401(12) 0.0452(12) -0.0098(9) -0.0078(9) -0.0006(9)
C18 0.0508(13) 0.0434(12) 0.0377(11) -0.0081(9) -0.0246(10) -0.0025(10)
C19 0.0374(12) 0.0494(14) 0.0685(16) -0.0094(12) -0.0082(11) 0.0069(10)
C20 0.0390(13) 0.0728(18) 0.0522(14) -0.0060(12) -0.0021(11) -0.0026(11)
C21 0.0453(14) 0.0688(17) 0.0521(14) 0.0067(12) 0.0030(12) 0.0019(12)
C23 0.209(5) 0.063(2) 0.0384(15) 0.0014(13) 0.011(2) -0.029(2)
C24 0.0570(16) 0.083(2) 0.0708(18) 0.0241(15) -0.0087(14) 0.0270(14)
C25 0.176(5) 0.103(3) 0.064(2) 0.032(2) -0.015(2) -0.025(3)
C26 0.0616(17) 0.0711(19) 0.081(2) 0.0194(15) -0.0074(15) -0.0176(14)
C27 0.215(6) 0.099(3) 0.104(3) 0.053(3) -0.048(3) -0.081(4)

loop_
_atom_type_symbol
_atom_type_description
_atom_type_scat_dispersion_real
_atom_type_scat_dispersion_imag
_atom_type_scat_source
C C 0.0033 0.0016 'International Tables Vol C Tables 4.2.6.8 and 6.1.1.4'
H H 0.0000 0.0000 'International Tables Vol C Tables 4.2.6.8 and 6.1.1.4'
Li Li -0.0003 0.0001 'International Tables Vol C Tables 4.2.6.8 and 6.1.1.4'
N N 0.0061 0.0033 'International Tables Vol C Tables 4.2.6.8 and 6.1.1.4'
O O 0.0106 0.0060 'International Tables Vol C Tables 4.2.6.8 and 6.1.1.4'

loop_
_geom_angle_atom_site_label_1
_geom_angle_atom_site_label_2
_geom_angle_atom_site_label_3
_geom_angle
_geom_angle_site_symmetry_1
_geom_angle_site_symmetry_3
C8 O1 Li1 129.68(15) . .
C8 O1 Li1 129.55(14) . 2_656
Li1 O1 Li1 86.12(14) . 2_656
O1 Li1 O1 93.88(14) . 2_656
O1 Li1 O2 125.44(19) . .
O1 Li1 O2 105.55(16) 2_656 .
O1 Li1 N1 93.32(14) . .
O1 Li1 N1 129.15(18) 2_656 .
O2 Li1 N1 110.50(16) . .
O1 Li1 Li1 47.70(11) . 2_656
O1 Li1 Li1 46.18(11) 2_656 2_656
O2 Li1 Li1 128.2(2) . 2_656
N1 Li1 Li1 120.7(2) . 2_656
C6 N1 C3 119.61(15) . .
C6 N1 Li1 122.33(15) . .
C3 N1 Li1 118.06(14) . .
C5 C3 C7 121.22(16) . .
C5 C3 N1 120.72(16) . .
C7 C3 N1 117.76(15) . .
C9 C4 C8 119.52(17) . .
C9 C4 C6 116.91(17) . .
C8 C4 C6 123.55(16) . .
C13 C5 C3 117.52(18) . .
C13 C5 C15 120.13(17) . .
C3 C5 C15 122.34(16) . .
N1 C6 C4 127.05(17) . .
C12 C7 C3 118.41(17) . .
C12 C7 C17 120.82(18) . .
C3 C7 C17 120.67(17) . .
O1 C8 C11 120.57(16) . .
O1 C8 C4 123.14(16) . .
C11 C8 C4 116.29(17) . .
C14 C9 C4 122.32(19) . .
C23 O2 C26 108.3(2) . .
C23 O2 Li1 127.7(2) . .
C26 O2 Li1 117.37(18) . .
C16 C11 C8 122.28(19) . .
C18 C12 C7 120.97(19) . .
C18 C13 C5 121.75(18) . .
C9 C14 C16 118.3(2) . .
C5 C15 C20 112.59(19) . .
C5 C15 C24 111.05(19) . .
C20 C15 C24 108.50(19) . .
C11 C16 C14 121.29(19) . .
C21 C17 C7 109.92(18) . .
C21 C17 C19 109.64(19) . .
C7 C17 C19 113.47(18) . .
C13 C18 C12 120.12(18) . .
O2 C23 C25 109.7(3) . .
C23 C25 C27 105.9(3) . .
O2 C26 C27 105.8(3) . .
C26 C27 C25 108.2(3) . .

loop_
_geom_bond_atom_site_label_1
_geom_bond_atom_site_label_2
_geom_bond_distance
_geom_bond_site_symmetry_2
O1 C8 1.302(2) .
O1 Li1 1.874(3) .
O1 Li1 1.921(3) 2_656
Li1 O1 1.921(3) 2_656
Li1 O2 1.976(3) .
Li1 N1 2.032(3) .
Li1 Li1 2.591(6) 2_656
N1 C6 1.285(2) .
N1 C3 1.431(2) .
C3 C5 1.408(3) .
C3 C7 1.412(3) .
C4 C9 1.412(3) .
C4 C8 1.423(3) .
C4 C6 1.450(3) .
C5 C13 1.397(3) .
C5 C15 1.522(3) .
C7 C12 1.388(3) .
C7 C17 1.522(3) .
C8 C11 1.415(3) .
C9 C14 1.369(3) .
O2 C23 1.418(4) .
O2 C26 1.442(3) .
C11 C16 1.372(3) .
C12 C18 1.383(3) .
C13 C18 1.373(3) .
C14 C16 1.384(3) .
C15 C20 1.524(3) .
C15 C24 1.525(4) .
C17 C21 1.516(3) .
C17 C19 1.528(3) .
C23 C25 1.432(5) .
C25 C27 1.463(6) .
C26 C27 1.455(5) .
